data_7111852
loop_
_publ_author_name
'Jonathan A. Bailey'
'Mairi F. Haddow'
'Paul G. Pringle'

_publ_section_title
;
 A simple route to azaborinylphosphines: isoelectronic B-N analogues of
 arylphosphine ligands
;
_journal_name_full Chem.Commun.
_journal_page_first 1432
_journal_paper_doi 10.1039/c3cc49000a
_journal_volume 50
_journal_year 2014
_chemical_formula_moiety 'C11 H23 P Si'
_chemical_formula_sum 'C11 H23 P Si'
_chemical_formula_weight 214.35
_chemical_name_systematic
; 
 ? 
;
_space_group_IT_number 14
_symmetry_cell_setting monoclinic
_symmetry_space_group_name_Hall '-P 2ybc'
_symmetry_space_group_name_H-M 'P 1 21/c 1'
_atom_sites_solution_hydrogens geom
_atom_sites_solution_primary direct
_atom_sites_solution_secondary difmap
_audit_creation_method SHELXL-97
_cell_angle_alpha 90.00
_cell_angle_beta 90.105(5)
_cell_angle_gamma 90.00
_cell_formula_units_Z 4
_cell_length_a 6.581(2)
_cell_length_b 9.426(3)
_cell_length_c 19.551(7)
_cell_measurement_reflns_used 2317
_cell_measurement_temperature 100(2)
_cell_measurement_theta_max 32.50
_cell_measurement_theta_min 3.00
_cell_volume 1212.8(7)
_computing_cell_refinement 'Apex II (Bruker, 2008)'
_computing_data_collection 'Apex II (Bruker, 2008)'
_computing_data_reduction 'SAINT V7.68A'
_computing_structure_refinement 'SHELXL-97 (Sheldrick, 1997)'
_computing_structure_solution 'SHELXS-97 (Sheldrick, 1990)'
_diffrn_ambient_temperature 100(2)
_diffrn_measured_fraction_theta_full 0.999
_diffrn_measured_fraction_theta_max 0.880
_diffrn_measurement_device_type 'Bruker Apex II kappa CCD area detector'
_diffrn_measurement_method 'phi and omega scans'
_diffrn_radiation_monochromator graphite
_diffrn_radiation_source 'fine-focus sealed tube'
_diffrn_radiation_type MoK\a
_diffrn_radiation_wavelength 0.71073
_diffrn_reflns_av_R_equivalents 0.0000
_diffrn_reflns_av_sigmaI/netI 0.0491
_diffrn_reflns_limit_h_max 10
_diffrn_reflns_limit_h_min -10
_diffrn_reflns_limit_k_max 15
_diffrn_reflns_limit_k_min 0
_diffrn_reflns_limit_l_max 30
_diffrn_reflns_limit_l_min 0
_diffrn_reflns_number 5103
_diffrn_reflns_theta_full 27.50
_diffrn_reflns_theta_max 36.15
_diffrn_reflns_theta_min 3.10
_exptl_absorpt_coefficient_mu 0.284
_exptl_absorpt_correction_T_max 0.802328
_exptl_absorpt_correction_T_min 0.780344
_exptl_absorpt_correction_type multi-scan
_exptl_absorpt_process_details 'TWINABS V2008/4'
_exptl_crystal_colour colourless
_exptl_crystal_density_diffrn 1.174
_exptl_crystal_density_method 'not measured'
_exptl_crystal_description block
_exptl_crystal_F_000 472
_exptl_crystal_size_max 0.21
_exptl_crystal_size_mid 0.16
_exptl_crystal_size_min 0.04
_refine_diff_density_max 0.593
_refine_diff_density_min -0.452
_refine_diff_density_rms 0.106
_refine_ls_extinction_method none
_refine_ls_goodness_of_fit_ref 1.112
_refine_ls_hydrogen_treatment constr
_refine_ls_matrix_type full
_refine_ls_number_parameters 121
_refine_ls_number_reflns 5103
_refine_ls_number_restraints 0
_refine_ls_restrained_S_all 1.112
_refine_ls_R_factor_all 0.0631
_refine_ls_R_factor_gt 0.0440
_refine_ls_shift/su_max 0.001
_refine_ls_shift/su_mean 0.000
_refine_ls_structure_factor_coef Fsqd
_refine_ls_weighting_details 'calc w=1/[\s^2^(Fo^2^)+(0.0351P)^2^+1.6978P] where P=(Fo^2^+2Fc^2^)/3'
_refine_ls_weighting_scheme calc
_refine_ls_wR_factor_gt 0.1172
_refine_ls_wR_factor_ref 0.1304
_reflns_number_gt 3852
_reflns_number_total 5103
_reflns_threshold_expression >2sigma(I)
_cod_data_source_file c3cc49000a.txt
_cod_data_source_block twin4
_cod_original_cell_volume 1212.9(7)
_cod_original_sg_symbol_H-M p2(1)/c
_cod_database_code 7111852

loop_
_symmetry_equiv_pos_as_xyz
'x, y, z'
'-x, y+1/2, -z+1/2'
'-x, -y, -z'
'x, -y-1/2, z-1/2'

loop_
_atom_site_label
_atom_site_type_symbol
_atom_site_fract_x
_atom_site_fract_y
_atom_site_fract_z
_atom_site_U_iso_or_equiv
_atom_site_adp_type
_atom_site_occupancy
_atom_site_symmetry_multiplicity
_atom_site_calc_flag
_atom_site_refinement_flags
P1 P 0.28506(6) 0.92254(4) 0.43285(2) 0.01077(9) Uani 1 1 d .
Si1 Si 0.34088(7) 1.00429(5) 0.32536(2) 0.01209(10) Uani 1 1 d .
C1 C 0.4500(2) 0.76302(16) 0.44116(8) 0.0120(3) Uani 1 1 d .
H1 H 0.5941 0.7956 0.4371 0.014 Uiso 1 1 calc R
C2 C 0.4135(3) 0.65141(17) 0.38461(9) 0.0142(3) Uani 1 1 d .
H2A H 0.4524 0.6939 0.3402 0.017 Uiso 1 1 calc R
H2B H 0.5060 0.5704 0.3930 0.017 Uiso 1 1 calc R
C3 C 0.1952(3) 0.59323(18) 0.37794(9) 0.0153(3) Uani 1 1 d .
H3A H 0.1844 0.5418 0.3339 0.018 Uiso 1 1 calc R
H3B H 0.1730 0.5233 0.4150 0.018 Uiso 1 1 calc R
C4 C 0.0239(3) 0.70341(18) 0.38095(9) 0.0150(3) Uani 1 1 d .
H4A H -0.1060 0.6527 0.3881 0.018 Uiso 1 1 calc R
H4B H 0.0155 0.7512 0.3359 0.018 Uiso 1 1 calc R
C5 C 0.0445(2) 0.81803(17) 0.43659(8) 0.0124(3) Uani 1 1 d .
H5 H -0.0705 0.8862 0.4303 0.015 Uiso 1 1 calc R
C6 C 0.0332(2) 0.76177(18) 0.51062(9) 0.0148(3) Uani 1 1 d .
H6A H 0.0318 0.8443 0.5419 0.018 Uiso 1 1 calc R
H6B H -0.0980 0.7117 0.5162 0.018 Uiso 1 1 calc R
C7 C 0.2045(3) 0.66085(18) 0.53381(9) 0.0146(3) Uani 1 1 d .
H7A H 0.1970 0.6504 0.5841 0.018 Uiso 1 1 calc R
H7B H 0.1792 0.5662 0.5135 0.018 Uiso 1 1 calc R
C8 C 0.4206(2) 0.70731(17) 0.51487(8) 0.0138(3) Uani 1 1 d .
H8A H 0.5128 0.6256 0.5218 0.017 Uiso 1 1 calc R
H8B H 0.4632 0.7827 0.5471 0.017 Uiso 1 1 calc R
C9 C 0.2318(3) 1.18756(19) 0.32124(9) 0.0189(3) Uani 1 1 d .
H9A H 0.2682 1.2315 0.2775 0.028 Uiso 1 1 calc R
H9B H 0.2866 1.2446 0.3589 0.028 Uiso 1 1 calc R
H9C H 0.0836 1.1825 0.3251 0.028 Uiso 1 1 calc R
C10 C 0.6258(3) 1.01331(19) 0.32069(9) 0.0176(3) Uani 1 1 d .
H10A H 0.6822 0.9172 0.3232 0.026 Uiso 1 1 calc R
H10B H 0.6777 1.0699 0.3590 0.026 Uiso 1 1 calc R
H10C H 0.6662 1.0575 0.2774 0.026 Uiso 1 1 calc R
C11 C 0.2424(3) 0.9097(2) 0.24725(9) 0.0205(3) Uani 1 1 d .
H11A H 0.2912 0.9581 0.2061 0.031 Uiso 1 1 calc R
H11B H 0.0935 0.9103 0.2477 0.031 Uiso 1 1 calc R
H11C H 0.2912 0.8115 0.2474 0.031 Uiso 1 1 calc R

loop_
_atom_site_aniso_label
_atom_site_aniso_U_11
_atom_site_aniso_U_22
_atom_site_aniso_U_33
_atom_site_aniso_U_23
_atom_site_aniso_U_13
_atom_site_aniso_U_12
P1 0.01120(18) 0.00909(16) 0.01202(18) 0.00088(13) 0.00027(13) -0.00011(13)
Si1 0.0132(2) 0.01085(19) 0.0122(2) 0.00159(14) 0.00000(15) -0.00045(15)
C1 0.0106(6) 0.0117(6) 0.0137(7) 0.0012(5) 0.0000(5) 0.0003(5)
C2 0.0141(7) 0.0130(6) 0.0155(7) 0.0001(5) 0.0022(5) 0.0018(5)
C3 0.0164(7) 0.0133(7) 0.0162(7) -0.0024(5) 0.0007(6) -0.0019(6)
C4 0.0118(7) 0.0163(7) 0.0171(7) 0.0005(6) -0.0019(6) -0.0018(6)
C5 0.0090(6) 0.0123(6) 0.0158(7) 0.0013(5) 0.0008(5) 0.0005(5)
C6 0.0125(7) 0.0158(7) 0.0163(8) 0.0024(5) 0.0037(6) 0.0004(5)
C7 0.0145(7) 0.0144(7) 0.0150(7) 0.0031(5) 0.0021(6) -0.0003(6)
C8 0.0135(7) 0.0138(7) 0.0142(7) 0.0024(5) -0.0017(5) 0.0013(5)
C9 0.0219(8) 0.0153(7) 0.0196(8) 0.0040(6) 0.0007(6) 0.0049(6)
C10 0.0146(7) 0.0201(8) 0.0181(8) 0.0019(6) 0.0033(6) -0.0008(6)
C11 0.0262(9) 0.0201(8) 0.0152(8) 0.0005(6) -0.0036(6) -0.0038(7)

loop_
_atom_type_symbol
_atom_type_description
_atom_type_scat_dispersion_real
_atom_type_scat_dispersion_imag
_atom_type_scat_source
C C 0.0033 0.0016 'International Tables Vol C Tables 4.2.6.8 and 6.1.1.4'
H H 0.0000 0.0000 'International Tables Vol C Tables 4.2.6.8 and 6.1.1.4'
Si Si 0.0817 0.0704 'International Tables Vol C Tables 4.2.6.8 and 6.1.1.4'
P P 0.1023 0.0942 'International Tables Vol C Tables 4.2.6.8 and 6.1.1.4'

loop_
_geom_angle_atom_site_label_1
_geom_angle_atom_site_label_2
_geom_angle_atom_site_label_3
_geom_angle
C1 P1 C5 93.70(8)
C1 P1 Si1 105.06(5)
C5 P1 Si1 110.76(5)
C9 Si1 C10 109.79(9)
C9 Si1 C11 105.71(9)
C10 Si1 C11 108.91(9)
C9 Si1 P1 106.89(6)
C10 Si1 P1 102.92(6)
C11 Si1 P1 122.30(7)
C2 C1 C8 114.60(13)
C2 C1 P1 113.45(11)
C8 C1 P1 106.37(11)
C3 C2 C1 116.48(13)
C4 C3 C2 116.13(14)
C3 C4 C5 116.01(13)
C4 C5 C6 114.66(14)
C4 C5 P1 114.63(11)
C6 C5 P1 105.11(11)
C7 C6 C5 116.80(14)
C8 C7 C6 115.49(13)
C7 C8 C1 116.08(13)

loop_
_geom_bond_atom_site_label_1
_geom_bond_atom_site_label_2
_geom_bond_distance
P1 C1 1.8614(17)
P1 C5 1.8660(17)
P1 Si1 2.2688(9)
Si1 C9 1.8724(18)
Si1 C10 1.8798(19)
Si1 C11 1.8825(19)
C1 C2 1.545(2)
C1 C8 1.546(2)
C2 C3 1.543(2)
C3 C4 1.534(2)
C4 C5 1.539(2)
C5 C6 1.543(2)
C6 C7 1.543(2)
C7 C8 1.534(2)
